data_1520563
loop_
_publ_author_name
'Han, Jie'
'Hou, Xisen'
'Ke, Chenfeng'
'Zhang, Huacheng'
'Strutt, Nathan L.'
'Stern, Charlotte L.'
'Stoddart, J. Fraser'

_publ_section_title
;
 Activation-Enabled Syntheses of Functionalized Pillar[5]arene
 Derivatives.
;
_journal_issue 13
_journal_name_full 'Organic letters'
_journal_page_first 3260
_journal_page_last 3263
_journal_paper_doi 10.1021/acs.orglett.5b01418
_journal_volume 17
_journal_year 2015
_chemical_absolute_configuration ad
_chemical_formula_moiety 'C45 H47 F3 O12 S, 1.13(C H2 Cl2), 0.44(C6 H14)'
_chemical_formula_sum 'C48.75 H55.04 Cl2.25 F3 O12 S'
_chemical_formula_weight 1001.86
_chemical_name_systematic
;
 ?
;
_space_group_crystal_system orthorhombic
_space_group_IT_number 33
_space_group_name_Hall 'P 2c -2n'
_space_group_name_H-M_alt 'P n a 21'
_symmetry_space_group_name_Hall 'P 2c -2n'
_symmetry_space_group_name_H-M 'P n a 21'
_atom_sites_solution_hydrogens geom
_atom_sites_solution_primary dual
_audit_creation_date 2014-06-13
_audit_creation_method
;
Olex2 1.2
(compiled 2014.05.21 svn.r2940 for OlexSys, GUI svn.r4846)
;
_audit_update_record
;
2015-02-24 deposited with the CCDC.
2015-06-01 downloaded from the CCDC.
;
_cell_angle_alpha 90
_cell_angle_beta 90
_cell_angle_gamma 90
_cell_formula_units_Z 4
_cell_length_a 35.9931(11)
_cell_length_b 12.0648(4)
_cell_length_c 11.3690(4)
_cell_measurement_reflns_used 9208
_cell_measurement_temperature 100(2)
_cell_measurement_theta_max 67.465
_cell_measurement_theta_min 3.888
_cell_volume 4937.0(3)
_computing_cell_refinement 'SAINT V7.23A (Bruker, 2005)'
_computing_data_collection 'APEX2 V2.1-4 (Bruker, 2007)'
_computing_data_reduction 'Bruker SAINT'
_computing_molecular_graphics 'Olex2 (Dolomanov et al., 2009)'
_computing_publication_material 'Olex2 (Dolomanov et al., 2009)'
_computing_structure_refinement 'XL (Sheldrick, 2008)'
_computing_structure_solution 'XM (Sheldrick, 2008)'
_diffrn_ambient_temperature 100(2)
_diffrn_detector_area_resol_mean 8
_diffrn_measured_fraction_theta_full 0.989
_diffrn_measured_fraction_theta_max 0.989
_diffrn_measurement_device_type 'Bruker Kappa APEX CCD area detector'
_diffrn_measurement_method '\w and \f scans'
_diffrn_radiation_monochromator 'Quazar optics'
_diffrn_radiation_type CuK\a
_diffrn_radiation_wavelength 1.54178
_diffrn_reflns_av_R_equivalents 0.0281
_diffrn_reflns_av_unetI/netI 0.0225
_diffrn_reflns_laue_measured_fraction_full 0.989
_diffrn_reflns_laue_measured_fraction_max 0.989
_diffrn_reflns_limit_h_max 42
_diffrn_reflns_limit_h_min -43
_diffrn_reflns_limit_k_max 14
_diffrn_reflns_limit_k_min -8
_diffrn_reflns_limit_l_max 13
_diffrn_reflns_limit_l_min -13
_diffrn_reflns_number 42443
_diffrn_reflns_point_group_measured_fraction_full 0.980
_diffrn_reflns_point_group_measured_fraction_max 0.980
_diffrn_reflns_theta_full 67.679
_diffrn_reflns_theta_max 67.611
_diffrn_reflns_theta_min 2.455
_diffrn_source microsource
_exptl_absorpt_coefficient_mu 2.316
_exptl_absorpt_correction_T_max 0.7530
_exptl_absorpt_correction_T_min 0.6195
_exptl_absorpt_correction_type multi-scan
_exptl_absorpt_process_details
;
SADABS-2012/1 (Bruker,2012) was used for absorption correction.
wR2(int) was 0.0562 before and 0.0451 after correction.
The Ratio of minimum to maximum transmission is 0.8227.
The \l/2 correction factor is 0.0015.
;
_exptl_crystal_colour colourless
_exptl_crystal_colour_primary colourless
_exptl_crystal_density_diffrn 1.348
_exptl_crystal_description block
_exptl_crystal_F_000 2099
_exptl_crystal_recrystallization_method 'Re-crystallisation from solvent: hexane/DCM'
_exptl_crystal_size_max 0.366
_exptl_crystal_size_mid 0.185
_exptl_crystal_size_min 0.176
_refine_diff_density_max 1.030
_refine_diff_density_min -0.800
_refine_diff_density_rms 0.095
_refine_ls_abs_structure_details
;
 Flack x determined using 4068 quotients [(I+)-(I-)]/[(I+)+(I-)]
 (Parsons and Flack (2004), Acta Cryst. A60, s61).
;
_refine_ls_abs_structure_Flack 0.285(7)
_refine_ls_extinction_method none
_refine_ls_goodness_of_fit_ref 1.156
_refine_ls_hydrogen_treatment constr
_refine_ls_matrix_type full
_refine_ls_number_parameters 671
_refine_ls_number_reflns 8747
_refine_ls_number_restraints 573
_refine_ls_restrained_S_all 1.132
_refine_ls_R_factor_all 0.0752
_refine_ls_R_factor_gt 0.0750
_refine_ls_shift/su_max 0.000
_refine_ls_shift/su_mean 0.000
_refine_ls_structure_factor_coef Fsqd
_refine_ls_weighting_details 'w=1/[\s^2^(Fo^2^)+(0.0878P)^2^+14.5159P] where P=(Fo^2^+2Fc^2^)/3'
_refine_ls_weighting_scheme calc
_refine_ls_wR_factor_gt 0.2026
_refine_ls_wR_factor_ref 0.2029
_reflns_Friedel_coverage 0.878
_reflns_friedel_fraction_full 0.970
_reflns_friedel_fraction_max 0.970
_reflns_number_gt 8725
_reflns_number_total 8747
_reflns_threshold_expression 'I > 2\s(I)'
_cod_data_source_file ol5b01418_si_002.cif
_cod_data_source_block n3579
_cod_depositor_comments 'Adding full bibliography for 1520561--1520566.cif.'
_cod_database_code 1520563
_shelxl_version_number 2013-4
_shelx_space_group_comment
;
The symmetry employed for this shelxl refinement is uniquely defined
by the following loop, which should always be used as a source of
symmetry information in preference to the above space-group names.
They are only intended as comments.
;
_shelx_estimated_absorpt_t_max 0.686
_shelx_estimated_absorpt_t_min 0.484
_olex2_refinement_description
;
1. Fixed Uiso
 At 1.2 times of:
  All C(H) groups, All C(H,H) groups
 At 1.5 times of:
  All C(H,H,H) groups
2. Restrained distances
 Cl1-C46 \\sim Cl2-C46 \\sim Cl3-C47 \\sim Cl4-C47
 with sigma of 0.02
 Cl1-Cl2 \\sim Cl3-Cl4
 with sigma of 0.02
 C49-C48 \\sim C50-C49 \\sim C51-C50 \\sim C52-C51 \\sim C53-C52 \\sim C54-C53
 with sigma of 0.02
 C54-C52 \\sim C53-C51 \\sim C50-C48 \\sim C49-C51 \\sim C50-C52
 with sigma of 0.02
3. Uiso/Uaniso restraints and constraints
Uanis(C52) = Uanis(Cl3)
4. Rigid body (RIGU) restrains
 All non-hydrogen atoms
 with sigma for 1-2 distances of 0.004 and sigma for 1-3 distances of 0.004
5. Others
 Sof(C49)=Sof(H49A)=Sof(H49B)=Sof(C50)=Sof(H50A)=Sof(H50B)=Sof(C51)=Sof(H51A)=
 Sof(H51B)=Sof(C52)=Sof(H52A)=Sof(H52B)=Sof(C53)=Sof(H53A)=Sof(H53B)=1-FVAR(1)
 Sof(C48)=Sof(H48A)=Sof(H48B)=Sof(H48C)=Sof(C54)=Sof(H54A)=Sof(H54B)=Sof(H54C)=
 0.5*(1-FVAR(2))
 Sof(Cl1)=Sof(Cl2)=Sof(C46)=Sof(H46A)=Sof(H46B)=Sof(Cl3)=Sof(Cl4)=Sof(C47)=
 Sof(H47A)=Sof(H47B)=FVAR(1)
6.a Secondary CH2 refined with riding coordinates:
 C9(H9A,H9B), C18(H18A,H18B), C27(H27A,H27B), C36(H36A,H36B), C45(H45A,H45B),
 C46(H46A,H46B), C47(H47A,H47B), C49(H49A,H49B), C50(H50A,H50B), C51(H51A,H51B),
  C52(H52A,H52B), C53(H53A,H53B)
6.b Me refined with riding coordinates:
 C48(H48A,H48B,H48C), C54(H54A,H54B,H54C)
6.c Aromatic/amide H refined with riding coordinates:
 C3(H3), C6(H6), C11(H11), C14(H14), C20(H20), C23(H23), C29(H29), C32(H32),
 C38(H38), C41(H41)
6.d Idealised Me refined as rotating group:
 C8(H8A,H8B,H8C), C16(H16A,H16B,H16C), C17(H17A,H17B,H17C), C25(H25A,H25B,
 H25C), C26(H26A,H26B,H26C), C34(H34A,H34B,H34C), C35(H35A,H35B,H35C), C43(H43A,
 H43B,H43C), C44(H44A,H44B,H44C)
;
_olex2_submission_original_sample_id hj29-4
_olex2_submission_special_instructions 'No special instructions were received'

loop_
_space_group_symop_operation_xyz
'x, y, z'
'-x, -y, z+1/2'
'-x+1/2, y+1/2, z+1/2'
'x+1/2, -y+1/2, z'

loop_
_atom_site_label
_atom_site_type_symbol
_atom_site_fract_x
_atom_site_fract_y
_atom_site_fract_z
_atom_site_U_iso_or_equiv
_atom_site_adp_type
_atom_site_occupancy
_atom_site_site_symmetry_order
_atom_site_calc_flag
_atom_site_refinement_flags_posn
_atom_site_refinement_flags_occupancy
_atom_site_disorder_assembly
_atom_site_disorder_group
S1 S 0.35809(5) 0.62204(17) 0.99332(18) 0.0336(4) Uani 1 1 d . . . .
F1 F 0.39667(17) 0.6953(5) 1.1655(5) 0.0578(15) Uani 1 1 d . . . .
F2 F 0.42836(16) 0.6724(6) 1.0063(5) 0.0654(17) Uani 1 1 d . . . .
F3 F 0.4126(2) 0.5287(6) 1.1102(7) 0.081(2) Uani 1 1 d . . . .
O1 O 0.36579(13) 0.5270(4) 0.9000(5) 0.0270(11) Uani 1 1 d . . . .
O2 O 0.35442(16) 0.7273(5) 0.9411(5) 0.0365(12) Uani 1 1 d . . . .
O3 O 0.33174(18) 0.5777(6) 1.0717(6) 0.0508(16) Uani 1 1 d . . . .
O4 O 0.44773(12) 0.5840(4) 0.4938(5) 0.0249(10) Uani 1 1 d . . . .
O5 O 0.25305(14) 0.2759(4) 0.7631(4) 0.0235(10) Uani 1 1 d . . . .
O6 O 0.31356(13) 0.5853(4) 0.4600(4) 0.0215(10) Uani 1 1 d . . . .
O7 O 0.30879(14) -0.0987(4) 0.6350(4) 0.0263(11) Uani 1 1 d . . . .
O8 O 0.26708(14) 0.2070(5) 0.2962(4) 0.0270(11) Uani 1 1 d . . . .
O9 O 0.44059(14) -0.0772(4) 0.6988(5) 0.0275(11) Uani 1 1 d . . . .
O10 O 0.38797(14) -0.0474(5) 0.2415(4) 0.0288(11) Uani 1 1 d . . . .
O11 O 0.47554(15) 0.3116(4) 0.8410(5) 0.0279(11) Uani 1 1 d . . . .
O12 O 0.49100(15) 0.1847(4) 0.3763(5) 0.0290(11) Uani 1 1 d . . . .
C1 C 0.38556(18) 0.5476(5) 0.7944(6) 0.0195(13) Uani 1 1 d . . . .
C2 C 0.36766(18) 0.5917(5) 0.6968(6) 0.0192(13) Uani 1 1 d . . . .
C3 C 0.38864(18) 0.6056(5) 0.5961(6) 0.0185(13) Uani 1 1 d . . . .
H3 H 0.3775 0.6386 0.5289 0.022 Uiso 1 1 calc R . . .
C4 C 0.42565(18) 0.5725(5) 0.5907(6) 0.0200(13) Uani 1 1 d . . . .
C5 C 0.44344(17) 0.5239(5) 0.6894(7) 0.0207(13) Uani 1 1 d . . . .
C6 C 0.42284(19) 0.5136(5) 0.7914(6) 0.0220(14) Uani 1 1 d . . . .
H6 H 0.4340 0.4832 0.8600 0.026 Uiso 1 1 calc R . . .
C7 C 0.4018(3) 0.6286(9) 1.0739(9) 0.050(2) Uani 1 1 d . . . .
C8 C 0.4307(2) 0.6296(8) 0.3918(7) 0.0336(18) Uani 1 1 d . . . .
H8A H 0.4482 0.6266 0.3258 0.050 Uiso 1 1 calc GR . . .
H8B H 0.4238 0.7069 0.4070 0.050 Uiso 1 1 calc GR . . .
H8C H 0.4084 0.5868 0.3724 0.050 Uiso 1 1 calc GR . . .
C9 C 0.32642(18) 0.6191(5) 0.6972(6) 0.0199(13) Uani 1 1 d . . . .
H9A H 0.3185 0.6379 0.7781 0.024 Uiso 1 1 calc R . . .
H9B H 0.3218 0.6843 0.6464 0.024 Uiso 1 1 calc R . . .
C10 C 0.30426(17) 0.5220(5) 0.6531(6) 0.0178(12) Uani 1 1 d . . . .
C11 C 0.28899(17) 0.4450(6) 0.7307(6) 0.0170(12) Uani 1 1 d . . . .
H11 H 0.2926 0.4544 0.8128 0.020 Uiso 1 1 calc R . . .
C12 C 0.26864(17) 0.3546(6) 0.6904(6) 0.0191(12) Uani 1 1 d . . . .
C13 C 0.26272(17) 0.3397(5) 0.5699(6) 0.0180(12) Uani 1 1 d . . . .
C14 C 0.27764(16) 0.4163(5) 0.4927(6) 0.0177(12) Uani 1 1 d . . . .
H14 H 0.2738 0.4067 0.4107 0.021 Uiso 1 1 calc R . . .
C15 C 0.29805(16) 0.5069(5) 0.5319(6) 0.0155(12) Uani 1 1 d . . . .
C16 C 0.26206(19) 0.2802(6) 0.8853(6) 0.0234(14) Uani 1 1 d . . . .
H16A H 0.2888 0.2687 0.8955 0.035 Uiso 1 1 calc GR . . .
H16B H 0.2484 0.2221 0.9272 0.035 Uiso 1 1 calc GR . . .
H16C H 0.2551 0.3528 0.9170 0.035 Uiso 1 1 calc GR . . .
C17 C 0.3120(2) 0.5667(6) 0.3344(6) 0.0283(16) Uani 1 1 d . . . .
H17A H 0.3248 0.6271 0.2936 0.042 Uiso 1 1 calc GR . . .
H17B H 0.2860 0.5644 0.3090 0.042 Uiso 1 1 calc GR . . .
H17C H 0.3240 0.4961 0.3155 0.042 Uiso 1 1 calc GR . . .
C18 C 0.24006(17) 0.2420(6) 0.5241(6) 0.0191(13) Uani 1 1 d . . . .
H18A H 0.2220 0.2189 0.5852 0.023 Uiso 1 1 calc R . . .
H18B H 0.2258 0.2656 0.4539 0.023 Uiso 1 1 calc R . . .
C19 C 0.26428(16) 0.1446(5) 0.4921(6) 0.0186(12) Uani 1 1 d . . . .
C20 C 0.27452(18) 0.0675(5) 0.5772(6) 0.0191(13) Uani 1 1 d . . . .
H20 H 0.2650 0.0754 0.6547 0.023 Uiso 1 1 calc R . . .
C21 C 0.29781(18) -0.0193(5) 0.5534(6) 0.0200(13) Uani 1 1 d . . . .
C22 C 0.31188(17) -0.0348(5) 0.4380(6) 0.0170(12) Uani 1 1 d . . . .
C23 C 0.30135(18) 0.0410(6) 0.3526(6) 0.0194(13) Uani 1 1 d . . . .
H23 H 0.3102 0.0317 0.2744 0.023 Uiso 1 1 calc R . . .
C24 C 0.27846(17) 0.1294(6) 0.3779(6) 0.0212(13) Uani 1 1 d . . . .
C25 C 0.2973(3) -0.0809(7) 0.7524(7) 0.040(2) Uani 1 1 d . . . .
H25A H 0.2701 -0.0827 0.7564 0.060 Uiso 1 1 calc GR . . .
H25B H 0.3062 -0.0085 0.7792 0.060 Uiso 1 1 calc GR . . .
H25C H 0.3076 -0.1392 0.8029 0.060 Uiso 1 1 calc GR . . .
C26 C 0.2786(2) 0.1911(7) 0.1773(6) 0.0310(17) Uani 1 1 d . . . .
H26A H 0.2663 0.2456 0.1268 0.046 Uiso 1 1 calc GR . . .
H26B H 0.2719 0.1162 0.1517 0.046 Uiso 1 1 calc GR . . .
H26C H 0.3056 0.2007 0.1718 0.046 Uiso 1 1 calc GR . . .
C27 C 0.33875(19) -0.1291(6) 0.4108(6) 0.0215(13) Uani 1 1 d . . . .
H27A H 0.3316 -0.1955 0.4568 0.026 Uiso 1 1 calc R . . .
H27B H 0.3371 -0.1482 0.3263 0.026 Uiso 1 1 calc R . . .
C28 C 0.37810(19) -0.0972(5) 0.4406(6) 0.0193(13) Uani 1 1 d . . . .
C29 C 0.39130(18) -0.1076(5) 0.5557(6) 0.0175(12) Uani 1 1 d . . . .
H29 H 0.3757 -0.1395 0.6138 0.021 Uiso 1 1 calc R . . .
C30 C 0.42662(18) -0.0724(5) 0.5873(6) 0.0193(13) Uani 1 1 d . . . .
C31 C 0.45025(18) -0.0280(5) 0.5014(6) 0.0190(12) Uani 1 1 d . . . .
C32 C 0.43779(18) -0.0211(5) 0.3846(6) 0.0212(13) Uani 1 1 d . . . .
H32 H 0.4538 0.0072 0.3253 0.025 Uiso 1 1 calc R . . .
C33 C 0.40247(19) -0.0553(5) 0.3561(6) 0.0213(13) Uani 1 1 d . . . .
C34 C 0.4185(2) -0.1299(7) 0.7869(7) 0.0336(18) Uani 1 1 d . . . .
H34A H 0.4123 -0.2052 0.7615 0.050 Uiso 1 1 calc GR . . .
H34B H 0.3956 -0.0874 0.7989 0.050 Uiso 1 1 calc GR . . .
H34C H 0.4325 -0.1331 0.8608 0.050 Uiso 1 1 calc GR . . .
C35 C 0.4135(3) -0.0249(10) 0.1485(8) 0.050(2) Uani 1 1 d . . . .
H35A H 0.4020 -0.0436 0.0729 0.075 Uiso 1 1 calc GR . . .
H35B H 0.4360 -0.0696 0.1594 0.075 Uiso 1 1 calc GR . . .
H35C H 0.4201 0.0539 0.1492 0.075 Uiso 1 1 calc GR . . .
C36 C 0.48836(19) 0.0161(5) 0.5363(7) 0.0222(14) Uani 1 1 d . . . .
H36A H 0.4984 -0.0293 0.6016 0.027 Uiso 1 1 calc R . . .
H36B H 0.5055 0.0091 0.4687 0.027 Uiso 1 1 calc R . . .
C37 C 0.48664(17) 0.1360(5) 0.5744(6) 0.0180(13) Uani 1 1 d . . . .
C38 C 0.48254(17) 0.1656(5) 0.6927(6) 0.0193(13) Uani 1 1 d . . . .
H38 H 0.4809 0.1091 0.7508 0.023 Uiso 1 1 calc R . . .
C39 C 0.48077(18) 0.2766(6) 0.7270(6) 0.0222(13) Uani 1 1 d . . . .
C40 C 0.48369(17) 0.3603(6) 0.6430(6) 0.0199(13) Uani 1 1 d . . . .
C41 C 0.48694(18) 0.3307(5) 0.5246(6) 0.0206(13) Uani 1 1 d . . . .
H41 H 0.4885 0.3872 0.4667 0.025 Uiso 1 1 calc R . . .
C42 C 0.48799(18) 0.2201(6) 0.4896(7) 0.0220(13) Uani 1 1 d . . . .
C43 C 0.4775(3) 0.2310(7) 0.9322(7) 0.0391(19) Uani 1 1 d . . . .
H43A H 0.4575 0.1768 0.9220 0.059 Uiso 1 1 calc GR . . .
H43B H 0.4748 0.2676 1.0086 0.059 Uiso 1 1 calc GR . . .
H43C H 0.5016 0.1931 0.9287 0.059 Uiso 1 1 calc GR . . .
C44 C 0.4945(3) 0.2669(6) 0.2883(7) 0.0333(17) Uani 1 1 d . . . .
H44A H 0.4976 0.2313 0.2115 0.050 Uiso 1 1 calc GR . . .
H44B H 0.5162 0.3134 0.3052 0.050 Uiso 1 1 calc GR . . .
H44C H 0.4721 0.3131 0.2872 0.050 Uiso 1 1 calc GR . . .
C45 C 0.48273(18) 0.4811(5) 0.6801(7) 0.0230(14) Uani 1 1 d . . . .
H45A H 0.4952 0.4891 0.7572 0.028 Uiso 1 1 calc R . . .
H45B H 0.4966 0.5261 0.6220 0.028 Uiso 1 1 calc R . . .
Cl1 Cl 0.3850(2) 0.2500(5) 0.2516(7) 0.083(2) Uani 0.563(8) 1 d . P A 1
Cl2 Cl 0.38323(13) 0.3549(4) 0.4794(6) 0.0666(17) Uani 0.563(8) 1 d . P A 1
C46 C 0.3824(6) 0.2288(15) 0.4039(16) 0.068(5) Uani 0.563(8) 1 d . P A 1
H46A H 0.3592 0.1886 0.4229 0.082 Uiso 0.563(8) 1 calc R P A 1
H46B H 0.4036 0.1826 0.4296 0.082 Uiso 0.563(8) 1 calc R P A 1
Cl3 Cl 0.3713(3) 0.1342(5) 0.6985(8) 0.114(3) Uani 0.563(8) 1 d . P A 2
Cl4 Cl 0.37327(16) 0.2408(5) 0.9270(7) 0.083(2) Uani 0.563(8) 1 d . P A 2
C47 C 0.3760(4) 0.2586(15) 0.7755(16) 0.066(5) Uani 0.563(8) 1 d . P A 2
H47A H 0.4002 0.2925 0.7557 0.079 Uiso 0.563(8) 1 calc R P A 2
H47B H 0.3562 0.3104 0.7501 0.079 Uiso 0.563(8) 1 calc R P A 2
C48 C 0.389(3) 0.266(5) 0.298(4) 0.09(2) Uani 0.218(4) 1 d . P A 3
H48A H 0.3706 0.3004 0.2452 0.134 Uiso 0.218(4) 1 calc R P A 3
H48B H 0.3850 0.1850 0.2975 0.134 Uiso 0.218(4) 1 calc R P A 3
H48C H 0.4139 0.2830 0.2716 0.134 Uiso 0.218(4) 1 calc R P A 3
C49 C 0.3832(7) 0.308(2) 0.418(2) 0.064(6) Uani 0.437(8) 1 d . P A 3
H49A H 0.4062 0.3473 0.4419 0.076 Uiso 0.437(8) 1 calc R P A 3
H49B H 0.3630 0.3633 0.4161 0.076 Uiso 0.437(8) 1 calc R P A 3
C50 C 0.3743(7) 0.2268(19) 0.5108(17) 0.060(5) Uani 0.437(8) 1 d . P A 3
H50A H 0.3904 0.1611 0.4997 0.072 Uiso 0.437(8) 1 calc R P A 3
H50B H 0.3483 0.2023 0.4998 0.072 Uiso 0.437(8) 1 calc R P A 3
C51 C 0.3787(6) 0.2664(15) 0.6344(16) 0.052(5) Uani 0.437(8) 1 d . P A 3
H51A H 0.4051 0.2869 0.6471 0.063 Uiso 0.437(8) 1 calc R P A 3
H51B H 0.3636 0.3342 0.6448 0.063 Uiso 0.437(8) 1 calc R P A 3
C52 C 0.3677(15) 0.184(3) 0.726(2) 0.114(3) Uani 0.437(8) 1 d . P A 3
H52A H 0.3804 0.1131 0.7104 0.137 Uiso 0.437(8) 1 calc R P A 3
H52B H 0.3406 0.1712 0.7209 0.137 Uiso 0.437(8) 1 calc R P A 3
C53 C 0.3771(15) 0.222(3) 0.848(3) 0.111(14) Uani 0.437(8) 1 d . P A 3
H53A H 0.4045 0.2223 0.8573 0.134 Uiso 0.437(8) 1 calc R P A 3
H53B H 0.3683 0.2991 0.8585 0.134 Uiso 0.437(8) 1 calc R P A 3
C54 C 0.361(4) 0.153(8) 0.943(5) 0.18(5) Uani 0.218(4) 1 d . P A 3
H54A H 0.3338 0.1533 0.9365 0.269 Uiso 0.218(4) 1 calc R P A 3
H54B H 0.3682 0.1833 1.0198 0.269 Uiso 0.218(4) 1 calc R P A 3
H54C H 0.3702 0.0769 0.9360 0.269 Uiso 0.218(4) 1 calc R P A 3

loop_
_atom_site_aniso_label
_atom_site_aniso_U_11
_atom_site_aniso_U_22
_atom_site_aniso_U_33
_atom_site_aniso_U_23
_atom_site_aniso_U_13
_atom_site_aniso_U_12
S1 0.0329(9) 0.0392(10) 0.0289(9) 0.0041(9) -0.0008(8) 0.0047(8)
F1 0.069(4) 0.065(4) 0.039(3) -0.016(3) -0.009(3) 0.012(3)
F2 0.044(3) 0.100(5) 0.052(3) -0.021(3) 0.001(3) -0.011(3)
F3 0.093(5) 0.065(4) 0.087(5) -0.008(3) -0.046(4) 0.035(3)
O1 0.024(2) 0.030(3) 0.027(2) 0.012(2) -0.0017(19) -0.0004(19)
O2 0.037(3) 0.034(3) 0.039(3) 0.002(2) 0.001(2) 0.007(2)
O3 0.045(3) 0.065(4) 0.042(3) 0.012(3) 0.007(3) 0.009(3)
O4 0.017(2) 0.031(3) 0.027(2) -0.002(2) 0.0027(19) 0.0077(19)
O5 0.028(2) 0.031(3) 0.011(2) -0.0004(18) -0.0012(18) -0.010(2)
O6 0.029(2) 0.019(2) 0.017(2) 0.0062(17) -0.0035(18) -0.0026(19)
O7 0.036(3) 0.021(2) 0.022(2) 0.0082(19) 0.011(2) 0.003(2)
O8 0.027(2) 0.040(3) 0.014(2) 0.006(2) -0.0029(19) 0.004(2)
O9 0.029(3) 0.029(3) 0.025(2) 0.003(2) 0.000(2) -0.011(2)
O10 0.023(2) 0.044(3) 0.019(2) 0.007(2) 0.0091(19) -0.004(2)
O11 0.039(3) 0.020(2) 0.025(2) 0.0001(19) -0.011(2) 0.010(2)
O12 0.045(3) 0.012(2) 0.030(3) 0.0019(19) 0.015(2) -0.008(2)
C1 0.020(3) 0.015(3) 0.024(3) 0.001(2) -0.006(2) 0.002(2)
C2 0.018(3) 0.013(3) 0.027(3) -0.004(2) -0.003(2) 0.001(2)
C3 0.020(3) 0.017(3) 0.019(3) -0.005(2) -0.007(2) 0.005(2)
C4 0.022(3) 0.012(3) 0.025(3) -0.010(2) 0.003(2) 0.001(2)
C5 0.014(3) 0.012(3) 0.036(3) -0.005(3) -0.007(2) -0.004(2)
C6 0.024(3) 0.014(3) 0.028(3) 0.003(3) -0.007(2) -0.001(2)
C7 0.043(4) 0.067(5) 0.040(4) -0.006(4) -0.011(3) 0.014(4)
C8 0.017(3) 0.058(5) 0.026(4) 0.004(3) 0.005(3) 0.011(3)
C9 0.021(3) 0.018(3) 0.021(3) 0.000(3) -0.003(2) 0.005(2)
C10 0.017(3) 0.017(3) 0.019(3) -0.001(2) -0.001(2) 0.007(2)
C11 0.016(3) 0.023(3) 0.012(3) -0.001(2) 0.001(2) 0.004(2)
C12 0.015(3) 0.025(3) 0.017(3) 0.001(2) -0.001(2) 0.002(2)
C13 0.014(3) 0.020(3) 0.020(3) 0.001(2) -0.003(2) 0.000(2)
C14 0.011(2) 0.025(3) 0.017(3) 0.004(3) 0.000(2) 0.006(2)
C15 0.012(3) 0.017(3) 0.017(3) 0.005(2) -0.001(2) 0.007(2)
C16 0.026(3) 0.031(4) 0.013(3) 0.000(3) -0.003(3) 0.002(3)
C17 0.040(4) 0.027(4) 0.018(3) 0.007(3) -0.002(3) -0.002(3)
C18 0.012(3) 0.027(3) 0.018(3) 0.000(2) -0.005(2) -0.004(2)
C19 0.012(3) 0.024(3) 0.020(3) 0.002(3) -0.003(2) -0.009(2)
C20 0.021(3) 0.022(3) 0.014(3) 0.001(2) 0.005(2) -0.006(2)
C21 0.021(3) 0.018(3) 0.021(3) 0.004(2) 0.004(2) -0.008(2)
C22 0.017(3) 0.017(3) 0.017(3) -0.002(2) 0.004(2) -0.009(2)
C23 0.019(3) 0.025(3) 0.014(3) -0.001(2) -0.003(2) -0.010(2)
C24 0.013(3) 0.031(3) 0.019(3) 0.003(2) -0.005(2) -0.009(2)
C25 0.063(6) 0.031(4) 0.027(4) 0.015(3) 0.021(4) 0.011(4)
C26 0.025(4) 0.049(5) 0.019(3) 0.004(3) 0.001(3) 0.002(3)
C27 0.026(3) 0.019(3) 0.019(3) -0.002(2) 0.004(3) -0.006(2)
C28 0.026(3) 0.005(3) 0.027(3) -0.005(2) 0.005(2) -0.002(2)
C29 0.023(3) 0.011(3) 0.018(3) -0.001(2) 0.007(2) -0.002(2)
C30 0.023(3) 0.014(3) 0.021(3) 0.001(2) 0.003(2) 0.000(2)
C31 0.021(3) 0.008(3) 0.027(3) 0.002(2) 0.009(2) 0.002(2)
C32 0.019(3) 0.016(3) 0.028(3) 0.004(3) 0.008(2) 0.003(2)
C33 0.023(3) 0.010(3) 0.031(3) 0.003(2) 0.005(2) 0.005(2)
C34 0.035(4) 0.044(5) 0.022(3) 0.003(3) -0.001(3) -0.015(4)
C35 0.041(5) 0.081(7) 0.028(4) 0.008(4) 0.016(4) -0.002(5)
C36 0.020(3) 0.012(3) 0.035(4) 0.001(3) 0.006(3) 0.000(2)
C37 0.013(3) 0.007(3) 0.033(3) 0.001(2) 0.005(2) -0.001(2)
C38 0.015(3) 0.019(3) 0.024(3) 0.005(2) -0.005(2) 0.002(2)
C39 0.018(3) 0.016(3) 0.033(3) 0.001(2) -0.007(3) 0.004(2)
C40 0.009(3) 0.018(3) 0.033(3) 0.001(2) -0.004(2) 0.002(2)
C41 0.021(3) 0.010(3) 0.031(3) 0.004(2) 0.003(3) -0.002(2)
C42 0.022(3) 0.016(3) 0.028(3) 0.003(2) 0.006(3) -0.001(2)
C43 0.057(5) 0.028(4) 0.032(4) 0.004(3) -0.006(4) 0.014(4)
C44 0.049(5) 0.022(4) 0.028(4) -0.002(3) 0.015(3) -0.007(3)
C45 0.020(3) 0.014(3) 0.035(4) 0.001(3) -0.008(3) 0.001(2)
Cl1 0.072(4) 0.055(3) 0.121(5) -0.016(3) -0.024(4) -0.003(3)
Cl2 0.049(2) 0.029(2) 0.121(5) -0.021(3) -0.014(3) 0.0036(18)
C46 0.056(11) 0.028(8) 0.119(11) -0.029(8) -0.026(9) -0.003(7)
Cl3 0.172(7) 0.038(3) 0.133(6) -0.013(3) -0.001(5) -0.046(4)
Cl4 0.055(3) 0.067(4) 0.126(6) 0.001(4) -0.006(3) 0.005(2)
C47 0.015(7) 0.051(9) 0.131(12) -0.007(8) -0.009(8) -0.007(7)
C48 0.08(5) 0.09(4) 0.098(16) -0.032(16) 0.001(18) -0.05(3)
C49 0.046(13) 0.056(15) 0.089(13) -0.015(10) -0.017(10) -0.015(12)
C50 0.040(11) 0.044(11) 0.097(11) -0.024(8) -0.007(8) -0.012(9)
C51 0.033(10) 0.024(8) 0.100(10) -0.022(7) -0.011(7) -0.003(7)
C52 0.172(7) 0.038(3) 0.133(6) -0.013(3) -0.001(5) -0.046(4)
C53 0.14(4) 0.07(2) 0.120(12) -0.019(11) -0.006(13) 0.02(2)
C54 0.25(11) 0.13(6) 0.15(2) 0.01(3) 0.02(3) -0.02(7)

loop_
_atom_type_symbol
_atom_type_description
_atom_type_scat_dispersion_real
_atom_type_scat_dispersion_imag
_atom_type_scat_source
C C 0.0181 0.0091 'International Tables Vol C Tables 4.2.6.8 and 6.1.1.4'
H H 0.0000 0.0000 'International Tables Vol C Tables 4.2.6.8 and 6.1.1.4'
Cl Cl 0.3639 0.7018 'International Tables Vol C Tables 4.2.6.8 and 6.1.1.4'
F F 0.0727 0.0534 'International Tables Vol C Tables 4.2.6.8 and 6.1.1.4'
O O 0.0492 0.0322 'International Tables Vol C Tables 4.2.6.8 and 6.1.1.4'
S S 0.3331 0.5567 'International Tables Vol C Tables 4.2.6.8 and 6.1.1.4'

loop_
_geom_angle_atom_site_label_1
_geom_angle_atom_site_label_2
_geom_angle_atom_site_label_3
_geom_angle
O1 S1 C7 102.5(4)
O2 S1 O1 112.8(3)
O2 S1 C7 104.7(5)
O3 S1 O1 105.4(4)
O3 S1 O2 123.1(4)
O3 S1 C7 106.2(5)
C1 O1 S1 121.8(4)
C4 O4 C8 116.5(5)
C12 O5 C16 117.7(5)
C15 O6 C17 117.8(5)
C21 O7 C25 116.2(6)
C24 O8 C26 117.4(6)
C30 O9 C34 117.7(5)
C33 O10 C35 117.4(6)
C39 O11 C43 118.0(6)
C42 O12 C44 117.2(5)
C2 C1 O1 120.7(6)
C2 C1 C6 122.4(6)
C6 C1 O1 116.7(6)
C1 C2 C9 122.3(6)
C3 C2 C1 117.0(6)
C3 C2 C9 120.6(6)
C2 C3 H3 119.2
C2 C3 C4 121.7(6)
C4 C3 H3 119.2
O4 C4 C3 124.3(6)
O4 C4 C5 114.7(6)
C3 C4 C5 121.0(6)
C4 C5 C45 120.6(6)
C6 C5 C4 117.3(6)
C6 C5 C45 122.0(6)
C1 C6 H6 119.8
C5 C6 C1 120.5(6)
C5 C6 H6 119.8
F1 C7 S1 107.5(6)
F1 C7 F2 108.0(9)
F1 C7 F3 110.3(8)
F2 C7 S1 110.2(7)
F3 C7 S1 111.7(8)
F3 C7 F2 109.0(9)
O4 C8 H8A 109.5
O4 C8 H8B 109.5
O4 C8 H8C 109.5
H8A C8 H8B 109.5
H8A C8 H8C 109.5
H8B C8 H8C 109.5
C2 C9 H9A 109.6
C2 C9 H9B 109.6
H9A C9 H9B 108.1
C10 C9 C2 110.3(5)
C10 C9 H9A 109.6
C10 C9 H9B 109.6
C11 C10 C9 121.2(6)
C11 C10 C15 118.1(6)
C15 C10 C9 120.8(6)
C10 C11 H11 119.3
C12 C11 C10 121.5(6)
C12 C11 H11 119.3
O5 C12 C11 123.9(6)
O5 C12 C13 115.9(6)
C11 C12 C13 120.2(6)
C12 C13 C18 121.0(6)
C14 C13 C12 118.5(6)
C14 C13 C18 120.5(6)
C13 C14 H14 119.1
C13 C14 C15 121.9(6)
C15 C14 H14 119.1
O6 C15 C10 115.5(6)
O6 C15 C14 124.6(6)
C14 C15 C10 119.9(6)
O5 C16 H16A 109.5
O5 C16 H16B 109.5
O5 C16 H16C 109.5
H16A C16 H16B 109.5
H16A C16 H16C 109.5
H16B C16 H16C 109.5
O6 C17 H17A 109.5
O6 C17 H17B 109.5
O6 C17 H17C 109.5
H17A C17 H17B 109.5
H17A C17 H17C 109.5
H17B C17 H17C 109.5
C13 C18 H18A 109.2
C13 C18 H18B 109.2
H18A C18 H18B 107.9
C19 C18 C13 112.1(5)
C19 C18 H18A 109.2
C19 C18 H18B 109.2
C20 C19 C18 120.4(6)
C20 C19 C24 117.3(6)
C24 C19 C18 122.3(6)
C19 C20 H20 118.8
C21 C20 C19 122.4(6)
C21 C20 H20 118.8
O7 C21 C22 115.1(6)
C20 C21 O7 124.7(6)
C20 C21 C22 120.1(6)
C21 C22 C27 120.8(6)
C23 C22 C21 117.6(6)
C23 C22 C27 121.6(6)
C22 C23 H23 119.1
C24 C23 C22 121.8(6)
C24 C23 H23 119.1
O8 C24 C19 115.2(6)
C23 C24 O8 124.1(6)
C23 C24 C19 120.7(6)
O7 C25 H25A 109.5
O7 C25 H25B 109.5
O7 C25 H25C 109.5
H25A C25 H25B 109.5
H25A C25 H25C 109.5
H25B C25 H25C 109.5
O8 C26 H26A 109.5
O8 C26 H26B 109.5
O8 C26 H26C 109.5
H26A C26 H26B 109.5
H26A C26 H26C 109.5
H26B C26 H26C 109.5
C22 C27 H27A 109.4
C22 C27 H27B 109.4
H27A C27 H27B 108.0
C28 C27 C22 111.1(5)
C28 C27 H27A 109.4
C28 C27 H27B 109.4
C29 C28 C27 120.5(6)
C33 C28 C27 121.9(6)
C33 C28 C29 117.6(6)
C28 C29 H29 119.1
C30 C29 C28 121.8(6)
C30 C29 H29 119.1
O9 C30 C29 124.4(6)
O9 C30 C31 116.1(6)
C29 C30 C31 119.5(6)
C30 C31 C32 119.2(6)
C30 C31 C36 119.9(6)
C32 C31 C36 120.9(6)
C31 C32 H32 120.0
C33 C32 C31 120.0(6)
C33 C32 H32 120.0
C28 C33 O10 115.4(6)
C32 C33 O10 122.8(6)
C32 C33 C28 121.8(7)
O9 C34 H34A 109.5
O9 C34 H34B 109.5
O9 C34 H34C 109.5
H34A C34 H34B 109.5
H34A C34 H34C 109.5
H34B C34 H34C 109.5
O10 C35 H35A 109.5
O10 C35 H35B 109.5
O10 C35 H35C 109.5
H35A C35 H35B 109.5
H35A C35 H35C 109.5
H35B C35 H35C 109.5
C31 C36 H36A 109.2
C31 C36 H36B 109.2
H36A C36 H36B 107.9
C37 C36 C31 111.8(5)
C37 C36 H36A 109.2
C37 C36 H36B 109.2
C38 C37 C36 121.6(6)
C42 C37 C36 119.7(6)
C42 C37 C38 118.7(6)
C37 C38 H38 119.4
C39 C38 C37 121.2(6)
C39 C38 H38 119.4
O11 C39 C38 124.3(6)
O11 C39 C40 115.7(6)
C40 C39 C38 120.0(7)
C39 C40 C41 118.7(6)
C39 C40 C45 120.2(6)
C41 C40 C45 121.0(6)
C40 C41 H41 119.3
C42 C41 C40 121.5(6)
C42 C41 H41 119.3
O12 C42 C37 115.3(6)
O12 C42 C41 124.9(6)
C41 C42 C37 119.8(7)
O11 C43 H43A 109.5
O11 C43 H43B 109.5
O11 C43 H43C 109.5
H43A C43 H43B 109.5
H43A C43 H43C 109.5
H43B C43 H43C 109.5
O12 C44 H44A 109.5
O12 C44 H44B 109.5
O12 C44 H44C 109.5
H44A C44 H44B 109.5
H44A C44 H44C 109.5
H44B C44 H44C 109.5
C5 C45 C40 111.7(5)
C5 C45 H45A 109.3
C5 C45 H45B 109.3
C40 C45 H45A 109.3
C40 C45 H45B 109.3
H45A C45 H45B 107.9
Cl1 C46 H46A 109.4
Cl1 C46 H46B 109.4
Cl2 C46 Cl1 111.0(11)
Cl2 C46 H46A 109.4
Cl2 C46 H46B 109.4
H46A C46 H46B 108.0
Cl3 C47 H47A 109.1
Cl3 C47 H47B 109.1
Cl4 C47 Cl3 112.7(12)
Cl4 C47 H47A 109.1
Cl4 C47 H47B 109.1
H47A C47 H47B 107.8
H48A C48 H48B 109.5
H48A C48 H48C 109.5
H48B C48 H48C 109.5
C49 C48 H48A 109.5
C49 C48 H48B 109.5
C49 C48 H48C 109.5
C48 C49 H49A 107.9
C48 C49 H49B 107.9
H49A C49 H49B 107.2
C50 C49 C48 117(3)
C50 C49 H49A 107.9
C50 C49 H49B 107.9
C49 C50 H50A 108.3
C49 C50 H50B 108.3
C49 C50 C51 115.9(19)
H50A C50 H50B 107.4
C51 C50 H50A 108.3
C51 C50 H50B 108.3
C50 C51 H51A 108.6
C50 C51 H51B 108.6
H51A C51 H51B 107.6
C52 C51 C50 114.7(18)
C52 C51 H51A 108.6
C52 C51 H51B 108.6
C51 C52 H52A 109.0
C51 C52 H52B 109.0
C51 C52 C53 113(2)
H52A C52 H52B 107.8
C53 C52 H52A 109.0
C53 C52 H52B 109.0
C52 C53 H53A 108.6
C52 C53 H53B 108.6
H53A C53 H53B 107.6
C54 C53 C52 115(3)
C54 C53 H53A 108.6
C54 C53 H53B 108.6
C53 C54 H54A 109.5
C53 C54 H54B 109.5
C53 C54 H54C 109.5
H54A C54 H54B 109.5
H54A C54 H54C 109.5
H54B C54 H54C 109.5

loop_
_geom_bond_atom_site_label_1
_geom_bond_atom_site_label_2
_geom_bond_distance
S1 O1 1.586(6)
S1 O2 1.408(6)
S1 O3 1.407(7)
S1 C7 1.821(10)
F1 C7 1.329(11)
F2 C7 1.337(13)
F3 C7 1.332(12)
O1 C1 1.418(9)
O4 C4 1.365(8)
O4 C8 1.423(9)
O5 C12 1.378(8)
O5 C16 1.428(8)
O6 C15 1.369(8)
O6 C17 1.446(8)
O7 C21 1.391(8)
O7 C25 1.413(9)
O8 C24 1.381(8)
O8 C26 1.426(9)
O9 C30 1.365(9)
O9 C34 1.428(9)
O10 C33 1.407(9)
O10 C35 1.427(9)
O11 C39 1.376(9)
O11 C43 1.422(9)
O12 C42 1.361(9)
O12 C44 1.415(9)
C1 C2 1.389(9)
C1 C6 1.403(9)
C2 C3 1.382(10)
C2 C9 1.521(9)
C3 H3 0.9500
C3 C4 1.392(9)
C4 C5 1.419(10)
C5 C6 1.382(10)
C5 C45 1.509(9)
C6 H6 0.9500
C8 H8A 0.9800
C8 H8B 0.9800
C8 H8C 0.9800
C9 H9A 0.9900
C9 H9B 0.9900
C9 C10 1.503(9)
C10 C11 1.394(9)
C10 C15 1.408(9)
C11 H11 0.9500
C11 C12 1.391(9)
C12 C13 1.398(9)
C13 C14 1.383(9)
C13 C18 1.525(9)
C14 H14 0.9500
C14 C15 1.390(9)
C16 H16A 0.9800
C16 H16B 0.9800
C16 H16C 0.9800
C17 H17A 0.9800
C17 H17B 0.9800
C17 H17C 0.9800
C18 H18A 0.9900
C18 H18B 0.9900
C18 C19 1.508(10)
C19 C20 1.392(9)
C19 C24 1.407(10)
C20 H20 0.9500
C20 C21 1.368(10)
C21 C22 1.419(9)
C22 C23 1.386(9)
C22 C27 1.525(9)
C23 H23 0.9500
C23 C24 1.379(10)
C25 H25A 0.9800
C25 H25B 0.9800
C25 H25C 0.9800
C26 H26A 0.9800
C26 H26B 0.9800
C26 H26C 0.9800
C27 H27A 0.9900
C27 H27B 0.9900
C27 C28 1.506(9)
C28 C29 1.398(9)
C28 C33 1.396(10)
C29 H29 0.9500
C29 C30 1.387(9)
C30 C31 1.402(9)
C31 C32 1.403(10)
C31 C36 1.524(9)
C32 H32 0.9500
C32 C33 1.375(10)
C34 H34A 0.9800
C34 H34B 0.9800
C34 H34C 0.9800
C35 H35A 0.9800
C35 H35B 0.9800
C35 H35C 0.9800
C36 H36A 0.9900
C36 H36B 0.9900
C36 C37 1.511(9)
C37 C38 1.400(10)
C37 C42 1.399(10)
C38 H38 0.9500
C38 C39 1.396(10)
C39 C40 1.394(10)
C40 C41 1.397(10)
C40 C45 1.517(9)
C41 H41 0.9500
C41 C42 1.393(9)
C43 H43A 0.9800
C43 H43B 0.9800
C43 H43C 0.9800
C44 H44A 0.9800
C44 H44B 0.9800
C44 H44C 0.9800
C45 H45A 0.9900
C45 H45B 0.9900
Cl1 C46 1.752(18)
Cl2 C46 1.747(15)
C46 H46A 0.9900
C46 H46B 0.9900
Cl3 C47 1.745(16)
Cl4 C47 1.739(18)
C47 H47A 0.9900
C47 H47B 0.9900
C48 H48A 0.9800
C48 H48B 0.9800
C48 H48C 0.9800
C48 C49 1.47(3)
C49 H49A 0.9900
C49 H49B 0.9900
C49 C50 1.47(2)
C50 H50A 0.9900
C50 H50B 0.9900
C50 C51 1.49(2)
C51 H51A 0.9900
C51 H51B 0.9900
C51 C52 1.49(2)
C52 H52A 0.9900
C52 H52B 0.9900
C52 C53 1.50(3)
C53 H53A 0.9900
C53 H53B 0.9900
C53 C54 1.48(3)
C54 H54A 0.9800
C54 H54B 0.9800
C54 H54C 0.9800

loop_
_geom_torsion_atom_site_label_1
_geom_torsion_atom_site_label_2
_geom_torsion_atom_site_label_3
_geom_torsion_atom_site_label_4
_geom_torsion
S1 O1 C1 C2 -82.7(7)
S1 O1 C1 C6 102.0(6)
O1 S1 C7 F1 -171.5(7)
O1 S1 C7 F2 71.0(7)
O1 S1 C7 F3 -50.4(8)
O1 C1 C2 C3 -177.8(5)
O1 C1 C2 C9 -0.5(10)
O1 C1 C6 C5 175.8(6)
O2 S1 O1 C1 31.0(6)
O2 S1 C7 F1 70.6(8)
O2 S1 C7 F2 -46.9(8)
O2 S1 C7 F3 -168.3(7)
O3 S1 O1 C1 167.9(5)
O3 S1 C7 F1 -61.0(8)
O3 S1 C7 F2 -178.6(7)
O3 S1 C7 F3 60.0(8)
O4 C4 C5 C6 177.8(5)
O4 C4 C5 C45 -4.8(9)
O5 C12 C13 C14 179.8(5)
O5 C12 C13 C18 0.4(9)
O7 C21 C22 C23 179.0(5)
O7 C21 C22 C27 -3.2(9)
O9 C30 C31 C32 179.7(6)
O9 C30 C31 C36 -2.7(9)
O11 C39 C40 C41 -176.5(6)
O11 C39 C40 C45 2.6(9)
C1 C2 C3 C4 2.8(9)
C1 C2 C9 C10 -92.1(8)
C2 C1 C6 C5 0.6(10)
C2 C3 C4 O4 180.0(6)
C2 C3 C4 C5 -0.6(10)
C2 C9 C10 C11 94.4(7)
C2 C9 C10 C15 -86.2(7)
C3 C2 C9 C10 85.1(7)
C3 C4 C5 C6 -1.6(9)
C3 C4 C5 C45 175.7(6)
C4 C5 C6 C1 1.6(9)
C4 C5 C45 C40 -89.9(7)
C6 C1 C2 C3 -2.8(10)
C6 C1 C2 C9 174.6(6)
C6 C5 C45 C40 87.3(8)
C7 S1 O1 C1 -81.0(6)
C8 O4 C4 C3 -2.3(10)
C8 O4 C4 C5 178.3(6)
C9 C2 C3 C4 -174.6(6)
C9 C10 C11 C12 -179.6(6)
C9 C10 C15 O6 0.3(8)
C9 C10 C15 C14 179.7(5)
C10 C11 C12 O5 179.8(6)
C10 C11 C12 C13 -0.6(9)
C11 C10 C15 O6 179.8(5)
C11 C10 C15 C14 -0.9(9)
C11 C12 C13 C14 0.3(9)
C11 C12 C13 C18 -179.2(6)
C12 C13 C14 C15 -0.2(9)
C12 C13 C18 C19 -94.0(7)
C13 C14 C15 O6 179.8(6)
C13 C14 C15 C10 0.6(9)
C13 C18 C19 C20 86.2(7)
C13 C18 C19 C24 -91.5(7)
C14 C13 C18 C19 86.6(7)
C15 C10 C11 C12 0.9(9)
C16 O5 C12 C11 -7.8(9)
C16 O5 C12 C13 172.7(6)
C17 O6 C15 C10 172.6(6)
C17 O6 C15 C14 -6.7(9)
C18 C13 C14 C15 179.2(5)
C18 C19 C20 C21 -177.0(6)
C18 C19 C24 O8 -3.1(8)
C18 C19 C24 C23 178.2(6)
C19 C20 C21 O7 -179.8(6)
C19 C20 C21 C22 -1.3(10)
C20 C19 C24 O8 179.1(5)
C20 C19 C24 C23 0.4(9)
C20 C21 C22 C23 0.4(9)
C20 C21 C22 C27 178.2(6)
C21 C22 C23 C24 0.9(9)
C21 C22 C27 C28 -83.6(7)
C22 C23 C24 O8 -179.8(6)
C22 C23 C24 C19 -1.3(9)
C22 C27 C28 C29 83.6(7)
C22 C27 C28 C33 -95.6(7)
C23 C22 C27 C28 94.1(7)
C24 C19 C20 C21 0.9(9)
C25 O7 C21 C20 -5.8(10)
C25 O7 C21 C22 175.7(7)
C26 O8 C24 C19 -175.8(6)
C26 O8 C24 C23 2.8(9)
C27 C22 C23 C24 -176.9(6)
C27 C28 C29 C30 -175.9(6)
C27 C28 C33 O10 -1.3(9)
C27 C28 C33 C32 176.7(6)
C28 C29 C30 O9 177.9(6)
C28 C29 C30 C31 -1.7(9)
C29 C28 C33 O10 179.5(5)
C29 C28 C33 C32 -2.5(9)
C29 C30 C31 C32 -0.7(9)
C29 C30 C31 C36 177.0(6)
C30 C31 C32 C33 1.5(9)
C30 C31 C36 C37 -86.9(7)
C31 C32 C33 O10 178.0(6)
C31 C32 C33 C28 0.1(10)
C31 C36 C37 C38 93.6(8)
C31 C36 C37 C42 -84.4(7)
C32 C31 C36 C37 90.7(8)
C33 C28 C29 C30 3.3(9)
C34 O9 C30 C29 5.2(10)
C34 O9 C30 C31 -175.2(6)
C35 O10 C33 C28 -168.6(7)
C35 O10 C33 C32 13.4(10)
C36 C31 C32 C33 -176.1(6)
C36 C37 C38 C39 -179.6(6)
C36 C37 C42 O12 -0.3(9)
C36 C37 C42 C41 -179.1(6)
C37 C38 C39 O11 177.8(6)
C37 C38 C39 C40 -1.0(10)
C38 C37 C42 O12 -178.3(6)
C38 C37 C42 C41 2.9(9)
C38 C39 C40 C41 2.4(9)
C38 C39 C40 C45 -178.5(6)
C39 C40 C41 C42 -1.2(10)
C39 C40 C45 C5 -86.0(8)
C40 C41 C42 O12 179.8(6)
C40 C41 C42 C37 -1.5(10)
C41 C40 C45 C5 93.1(8)
C42 C37 C38 C39 -1.6(9)
C43 O11 C39 C38 9.7(10)
C43 O11 C39 C40 -171.5(6)
C44 O12 C42 C37 -176.6(6)
C44 O12 C42 C41 2.1(10)
C45 C5 C6 C1 -175.7(6)
C45 C40 C41 C42 179.7(6)
C48 C49 C50 C51 165(5)
C49 C50 C51 C52 177(3)
C50 C51 C52 C53 173(4)
C51 C52 C53 C54 170(7)
